data_7040099
loop_
_publ_author_name
'Tom\'as-Mendivil, Eder'
'Francos, Javier'
'Gonz\'alez-Fern\'andez, Rebeca'
'Gonz\'alez-Liste, Pedro J'
'Borge, Javier'
'Cadierno, Victorio'

_publ_section_title
;
 Bis(allyl)-ruthenium(iv) complexes with phosphinous acid ligands as
 catalysts for nitrile hydration reactions.
;
_journal_issue 34
_journal_name_full 'Dalton transactions (Cambridge, England : 2003)'
_journal_page_first 13590
_journal_page_last 13603
_journal_paper_doi 10.1039/c6dt02375d
_journal_volume 45
_journal_year 2016
_chemical_formula_sum 'C18 H22 Cl3 O2 P Ru'
_chemical_formula_weight 508.74
_space_group_crystal_system triclinic
_space_group_IT_number 2
_space_group_name_Hall '-P 1'
_space_group_name_H-M_alt 'P -1'
_symmetry_space_group_name_Hall '-P 1'
_symmetry_space_group_name_H-M 'P -1'
_atom_sites_solution_hydrogens geom
_audit_creation_method SHELXL-2014/7
_audit_update_record
;
2016-06-06 deposited with the CCDC.
2016-08-01 downloaded from the CCDC.
;
_cell_angle_alpha 96.948(5)
_cell_angle_beta 105.301(5)
_cell_angle_gamma 100.354(5)
_cell_formula_units_Z 2
_cell_length_a 8.4372(5)
_cell_length_b 10.1173(6)
_cell_length_c 12.3447(6)
_cell_measurement_reflns_used 5166
_cell_measurement_temperature 298(2)
_cell_measurement_theta_max 69.4850
_cell_measurement_theta_min 3.7650
_cell_volume 983.99(10)
_computing_cell_refinement '<i>CrysAlis^Pro^</i> (Agilent Technologies, XRD Products, 2013)'
_computing_data_collection '<i>CrysAlis^Pro^</i> (Agilent Technologies, XRD Products, 2013)'
_computing_data_reduction '<i>CrysAlis^Pro^</i> (Agilent Technologies, XRD Products, 2013)'
_computing_molecular_graphics 'ORTEP3 (Farrugia, 2012)'
_computing_structure_refinement 'SHELXL2014 (Sheldrick, 2015)'
_computing_structure_solution 'DIRDIF2008 (Beurskens et al., 2008)'
_diffrn_ambient_temperature 298(2)
_diffrn_detector_area_resol_mean 8.2640
_diffrn_measured_fraction_theta_full 0.992
_diffrn_measured_fraction_theta_max 0.973
_diffrn_measurement_device_type 'Xcalibur, Onyx, Nova'
_diffrn_radiation_type CuK\a
_diffrn_radiation_wavelength 1.54184
_diffrn_reflns_av_R_equivalents 0.0672
_diffrn_reflns_av_unetI/netI 0.0612
_diffrn_reflns_Laue_measured_fraction_full 0.992
_diffrn_reflns_Laue_measured_fraction_max 0.973
_diffrn_reflns_limit_h_max 10
_diffrn_reflns_limit_h_min -8
_diffrn_reflns_limit_k_max 12
_diffrn_reflns_limit_k_min -11
_diffrn_reflns_limit_l_max 10
_diffrn_reflns_limit_l_min -14
_diffrn_reflns_number 9114
_diffrn_reflns_point_group_measured_fraction_full 0.992
_diffrn_reflns_point_group_measured_fraction_max 0.973
_diffrn_reflns_theta_full 67.684
_diffrn_reflns_theta_max 69.520
_diffrn_reflns_theta_min 3.772
_diffrn_source 'sealed X-ray tube'
_exptl_absorpt_coefficient_mu 11.045
_exptl_absorpt_correction_T_max 1.00000
_exptl_absorpt_correction_T_min 0.30332
_exptl_absorpt_correction_type multi-scan
_exptl_absorpt_process_details
;
<i>CrysAlis^Pro^</i>, Agilent Technologies,
Version 1.171.37.35 (release 13-08-2014 CrysAlis171 .NET)
(compiled Aug 13 2014,18:06:01)
Empirical absorption correction using spherical harmonics,
 implemented in SCALE3 ABSPACK scaling algorithm.
;
_exptl_crystal_colour orange
_exptl_crystal_density_diffrn 1.717
_exptl_crystal_description prism
_exptl_crystal_F_000 512
_exptl_crystal_size_max 0.18
_exptl_crystal_size_mid 0.12
_exptl_crystal_size_min 0.02
_refine_diff_density_max 1.004
_refine_diff_density_min -1.524
_refine_diff_density_rms 0.145
_refine_ls_extinction_method none
_refine_ls_goodness_of_fit_ref 1.076
_refine_ls_hydrogen_treatment constr
_refine_ls_matrix_type full
_refine_ls_number_parameters 226
_refine_ls_number_reflns 3593
_refine_ls_number_restraints 0
_refine_ls_restrained_S_all 1.076
_refine_ls_R_factor_all 0.0678
_refine_ls_R_factor_gt 0.0624
_refine_ls_shift/su_max 0.000
_refine_ls_shift/su_mean 0.000
_refine_ls_structure_factor_coef Fsqd
_refine_ls_weighting_details 'w=1/[\s^2^(Fo^2^)+(0.1294P)^2^+0.1720P] where P=(Fo^2^+2Fc^2^)/3'
_refine_ls_weighting_scheme calc
_refine_ls_wR_factor_gt 0.1808
_refine_ls_wR_factor_ref 0.1906
_reflns_Friedel_coverage 0.000
_reflns_number_gt 3093
_reflns_number_total 3593
_reflns_threshold_expression 'I > 2\s(I)'
_cod_data_source_file c6dt02375d2.cif
_cod_data_source_block 3f
_cod_depositor_comments 'Adding full bibliography for 7040096--7040099.cif.'
_cod_database_code 7040099
_shelx_shelxl_version_number 2014/7
_shelx_space_group_comment
;
The symmetry employed for this shelxl refinement is uniquely defined
by the following loop, which should always be used as a source of
symmetry information in preference to the above space-group names.
They are only intended as comments.
;

loop_
_space_group_symop_operation_xyz
'x, y, z'
'-x, -y, -z'

loop_
_atom_site_label
_atom_site_type_symbol
_atom_site_fract_x
_atom_site_fract_y
_atom_site_fract_z
_atom_site_U_iso_or_equiv
_atom_site_adp_type
_atom_site_occupancy
_atom_site_site_symmetry_order
_atom_site_calc_flag
_atom_site_refinement_flags_posn
_atom_site_refinement_flags_adp
Ru1 Ru 0.57169(5) 0.24864(4) 0.78905(3) 0.0461(2) Uani 1 1 d . .
Cl1 Cl 0.4029(2) 0.38400(17) 0.67989(15) 0.0590(4) Uani 1 1 d . .
Cl2 Cl 0.7731(3) 0.12913(19) 0.88931(17) 0.0707(5) Uani 1 1 d . .
P1 P 0.77681(19) 0.37753(15) 0.72475(13) 0.0484(4) Uani 1 1 d . .
Cl3 Cl 1.0197(2) 0.3718(2) 0.80323(18) 0.0770(5) Uani 1 1 d . .
O1 O 0.6326(7) 0.3248(6) 0.4944(4) 0.0675(12) Uani 1 1 d . .
O2 O 0.8704(9) 0.6386(5) 0.8426(4) 0.0821(16) Uani 1 1 d . .
C7 C 0.3834(10) 0.0477(7) 0.7659(7) 0.0656(17) Uani 1 1 d . .
H7 H 0.4391 -0.0248 0.7916 0.079 Uiso 1 1 calc R U
C15 C 0.7994(9) 0.5598(7) 0.7378(6) 0.0564(14) Uani 1 1 d . .
C4 C 0.4057(10) 0.2736(8) 0.9048(6) 0.0667(18) Uani 1 1 d . .
H4 H 0.3416 0.3436 0.8859 0.080 Uiso 1 1 calc R U
C2 C 0.5712(11) 0.3321(7) 0.9703(5) 0.0623(17) Uani 1 1 d . .
C11 C 0.7810(9) 0.3400(7) 0.5790(6) 0.0575(15) Uani 1 1 d . .
C1 C 0.6607(10) 0.4323(7) 0.9255(6) 0.0607(16) Uani 1 1 d . .
H1A H 0.7814 0.4591 0.9614 0.073 Uiso 1 1 calc R U
H1B H 0.6098 0.5092 0.9094 0.073 Uiso 1 1 calc R U
C8 C 0.3931(10) 0.0684(7) 0.6582(6) 0.0647(17) Uani 1 1 d . .
C9 C 0.5566(10) 0.0924(7) 0.6429(6) 0.0664(18) Uani 1 1 d . .
H9B H 0.5655 0.1257 0.5738 0.080 Uiso 1 1 calc R U
H9A H 0.6203 0.0229 0.6603 0.080 Uiso 1 1 calc R U
C16 C 0.7594(10) 0.6390(7) 0.6604(7) 0.0692(18) Uani 1 1 d . .
H16 H 0.7109 0.6102 0.5822 0.083 Uiso 1 1 calc R U
C14 C 0.6702(11) 0.3045(8) 0.3933(6) 0.0704(19) Uani 1 1 d . .
H14 H 0.5922 0.2904 0.3216 0.085 Uiso 1 1 calc R U
C3 C 0.6555(14) 0.2858(10) 1.0771(6) 0.085(3) Uani 1 1 d . .
H3A H 0.7685 0.3394 1.1086 0.127 Uiso 1 1 calc R U
H3B H 0.5938 0.2968 1.1315 0.127 Uiso 1 1 calc R U
H3C H 0.6584 0.1913 1.0597 0.127 Uiso 1 1 calc R U
C13 C 0.8325(12) 0.3077(9) 0.4115(7) 0.079(2) Uani 1 1 d . .
H13 H 0.8877 0.2966 0.3562 0.094 Uiso 1 1 calc R U
C17 C 0.8052(12) 0.7761(8) 0.7203(8) 0.078(2) Uani 1 1 d . .
H17 H 0.7914 0.8543 0.6897 0.094 Uiso 1 1 calc R U
C5 C 0.2938(11) 0.1456(10) 0.9218(8) 0.082(2) Uani 1 1 d . .
H5B H 0.3578 0.1027 0.9794 0.099 Uiso 1 1 calc R U
H5A H 0.1997 0.1684 0.9454 0.099 Uiso 1 1 calc R U
C10 C 0.2449(13) 0.0803(9) 0.5651(8) 0.086(2) Uani 1 1 d . .
H10C H 0.2790 0.0942 0.4983 0.129 Uiso 1 1 calc R U
H10A H 0.1591 -0.0020 0.5476 0.129 Uiso 1 1 calc R U
H10B H 0.2014 0.1564 0.5894 0.129 Uiso 1 1 calc R U
C6 C 0.2332(11) 0.0532(9) 0.8092(8) 0.079(2) Uani 1 1 d . .
H6A H 0.1503 0.0877 0.7561 0.095 Uiso 1 1 calc R U
H6B H 0.1812 -0.0373 0.8170 0.095 Uiso 1 1 calc R U
C18 C 0.8714(13) 0.7689(7) 0.8287(8) 0.080(2) Uani 1 1 d . .
H18 H 0.9133 0.8440 0.8877 0.096 Uiso 1 1 calc R U
C12 C 0.9067(11) 0.3312(8) 0.5319(7) 0.0697(18) Uani 1 1 d . .
H12 H 1.0196 0.3391 0.5704 0.084 Uiso 1 1 calc R U

loop_
_atom_site_aniso_label
_atom_site_aniso_U_11
_atom_site_aniso_U_22
_atom_site_aniso_U_33
_atom_site_aniso_U_23
_atom_site_aniso_U_13
_atom_site_aniso_U_12
Ru1 0.0537(3) 0.0417(3) 0.0435(3) 0.0104(2) 0.0143(2) 0.0097(2)
Cl1 0.0604(9) 0.0568(9) 0.0623(9) 0.0241(7) 0.0146(7) 0.0157(7)
Cl2 0.0795(11) 0.0628(10) 0.0718(11) 0.0241(8) 0.0118(9) 0.0285(9)
P1 0.0470(8) 0.0492(8) 0.0465(8) 0.0075(6) 0.0127(6) 0.0063(6)
Cl3 0.0549(9) 0.0886(13) 0.0811(12) 0.0172(10) 0.0078(8) 0.0163(9)
O1 0.070(3) 0.087(3) 0.052(3) 0.018(2) 0.023(2) 0.022(3)
O2 0.116(5) 0.058(3) 0.060(3) 0.004(2) 0.025(3) -0.008(3)
C7 0.072(4) 0.046(3) 0.074(5) 0.013(3) 0.020(4) 0.001(3)
C15 0.061(4) 0.048(3) 0.054(4) 0.001(3) 0.018(3) 0.000(3)
C4 0.083(5) 0.068(4) 0.067(4) 0.022(4) 0.041(4) 0.025(4)
C2 0.087(5) 0.059(4) 0.044(3) 0.006(3) 0.025(3) 0.017(3)
C11 0.062(4) 0.050(3) 0.062(4) 0.008(3) 0.024(3) 0.008(3)
C1 0.078(4) 0.053(3) 0.049(3) 0.001(3) 0.020(3) 0.015(3)
C8 0.072(4) 0.042(3) 0.063(4) 0.003(3) 0.008(3) -0.007(3)
C9 0.080(5) 0.049(3) 0.064(4) -0.005(3) 0.023(4) 0.006(3)
C16 0.080(5) 0.052(4) 0.066(4) 0.011(3) 0.007(4) 0.011(3)
C14 0.092(6) 0.077(5) 0.042(3) 0.011(3) 0.020(4) 0.015(4)
C3 0.125(8) 0.085(6) 0.050(4) 0.021(4) 0.033(5) 0.020(5)
C13 0.094(6) 0.084(5) 0.069(5) 0.012(4) 0.048(5) 0.011(4)
C17 0.087(5) 0.050(4) 0.094(6) 0.013(4) 0.023(5) 0.012(4)
C5 0.075(5) 0.098(6) 0.085(6) 0.043(5) 0.040(5) 0.004(4)
C10 0.092(6) 0.061(4) 0.078(5) 0.004(4) 0.000(5) -0.007(4)
C6 0.069(5) 0.075(5) 0.099(6) 0.034(5) 0.036(5) -0.002(4)
C18 0.110(6) 0.043(3) 0.088(6) -0.002(4) 0.051(5) -0.001(4)
C12 0.078(5) 0.065(4) 0.074(5) 0.011(4) 0.037(4) 0.014(4)

loop_
_atom_type_symbol
_atom_type_description
_atom_type_scat_dispersion_real
_atom_type_scat_dispersion_imag
_atom_type_scat_source
C C 0.0181 0.0091 'International Tables Vol C Tables 4.2.6.8 and 6.1.1.4'
H H 0.0000 0.0000 'International Tables Vol C Tables 4.2.6.8 and 6.1.1.4'
O O 0.0492 0.0322 'International Tables Vol C Tables 4.2.6.8 and 6.1.1.4'
P P 0.2955 0.4335 'International Tables Vol C Tables 4.2.6.8 and 6.1.1.4'
Cl Cl 0.3639 0.7018 'International Tables Vol C Tables 4.2.6.8 and 6.1.1.4'
Ru Ru 0.0552 3.2960 'International Tables Vol C Tables 4.2.6.8 and 6.1.1.4'

loop_
_geom_angle_atom_site_label_1
_geom_angle_atom_site_label_2
_geom_angle_atom_site_label_3
_geom_angle
C9 Ru1 C1 162.3(3)
C9 Ru1 C4 133.9(3)
C1 Ru1 C4 63.8(3)
C9 Ru1 C8 36.9(3)
C1 Ru1 C8 160.0(3)
C4 Ru1 C8 97.9(3)
C9 Ru1 C7 64.5(3)
C1 Ru1 C7 132.3(3)
C4 Ru1 C7 70.6(3)
C8 Ru1 C7 35.5(3)
C9 Ru1 C2 156.9(3)
C1 Ru1 C2 36.3(3)
C4 Ru1 C2 35.5(3)
C8 Ru1 C2 130.0(3)
C7 Ru1 C2 96.5(3)
C9 Ru1 P1 83.3(2)
C1 Ru1 P1 79.7(2)
C4 Ru1 P1 140.8(2)
C8 Ru1 P1 115.2(2)
C7 Ru1 P1 147.8(2)
C2 Ru1 P1 114.6(2)
C9 Ru1 Cl1 96.5(2)
C1 Ru1 Cl1 85.5(2)
C4 Ru1 Cl1 83.04(19)
C8 Ru1 Cl1 84.22(19)
C7 Ru1 Cl1 102.8(2)
C2 Ru1 Cl1 100.68(19)
P1 Ru1 Cl1 80.25(6)
C9 Ru1 Cl2 82.1(2)
C1 Ru1 Cl2 93.4(2)
C4 Ru1 Cl2 103.8(2)
C8 Ru1 Cl2 99.1(2)
C7 Ru1 Cl2 83.9(2)
C2 Ru1 Cl2 82.96(19)
P1 Ru1 Cl2 91.63(6)
Cl1 Ru1 Cl2 171.87(6)
C15 P1 C11 98.6(3)
C15 P1 Cl3 99.2(2)
C11 P1 Cl3 98.0(2)
C15 P1 Ru1 119.9(2)
C11 P1 Ru1 121.0(2)
Cl3 P1 Ru1 115.67(9)
C14 O1 C11 106.2(6)
C18 O2 C15 106.7(6)
C8 C7 C6 125.4(8)
C8 C7 Ru1 72.5(4)
C6 C7 Ru1 117.0(5)
C8 C7 H7 112.0
C6 C7 H7 112.0
Ru1 C7 H7 112.0
C16 C15 O2 109.5(6)
C16 C15 P1 131.8(5)
O2 C15 P1 118.7(5)
C2 C4 C5 126.0(7)
C2 C4 Ru1 73.2(4)
C5 C4 Ru1 118.6(5)
C2 C4 H4 111.3
C5 C4 H4 111.3
Ru1 C4 H4 111.3
C4 C2 C1 115.8(6)
C4 C2 C3 123.1(7)
C1 C2 C3 121.0(8)
C4 C2 Ru1 71.3(4)
C1 C2 Ru1 68.9(3)
C3 C2 Ru1 125.9(5)
C12 C11 O1 109.6(6)
C12 C11 P1 132.8(6)
O1 C11 P1 117.4(5)
C2 C1 Ru1 74.8(4)
C2 C1 H1A 116.0
Ru1 C1 H1A 116.0
C2 C1 H1B 116.0
Ru1 C1 H1B 116.0
H1A C1 H1B 113.0
C7 C8 C9 116.7(7)
C7 C8 C10 123.0(8)
C9 C8 C10 119.9(7)
C7 C8 Ru1 72.0(4)
C9 C8 Ru1 68.7(4)
C10 C8 Ru1 124.3(5)
C8 C9 Ru1 74.4(4)
C8 C9 H9B 116.1
Ru1 C9 H9B 116.1
C8 C9 H9A 116.1
Ru1 C9 H9A 116.1
H9B C9 H9A 113.1
C15 C16 C17 107.0(7)
C15 C16 H16 126.5
C17 C16 H16 126.5
C13 C14 O1 110.7(7)
C13 C14 H14 124.6
O1 C14 H14 124.6
C2 C3 H3A 109.5
C2 C3 H3B 109.5
H3A C3 H3B 109.5
C2 C3 H3C 109.5
H3A C3 H3C 109.5
H3B C3 H3C 109.5
C14 C13 C12 107.0(6)
C14 C13 H13 126.5
C12 C13 H13 126.5
C18 C17 C16 105.6(7)
C18 C17 H17 127.2
C16 C17 H17 127.2
C6 C5 C4 105.6(6)
C6 C5 H5B 110.6
C4 C5 H5B 110.6
C6 C5 H5A 110.6
C4 C5 H5A 110.6
H5B C5 H5A 108.7
C8 C10 H10C 109.5
C8 C10 H10A 109.5
H10C C10 H10A 109.5
C8 C10 H10B 109.5
H10C C10 H10B 109.5
H10A C10 H10B 109.5
C5 C6 C7 107.6(7)
C5 C6 H6A 110.2
C7 C6 H6A 110.2
C5 C6 H6B 110.2
C7 C6 H6B 110.2
H6A C6 H6B 108.5
C17 C18 O2 111.2(7)
C17 C18 H18 124.4
O2 C18 H18 124.4
C11 C12 C13 106.5(7)
C11 C12 H12 126.8
C13 C12 H12 126.8

loop_
_geom_bond_atom_site_label_1
_geom_bond_atom_site_label_2
_geom_bond_distance
Ru1 C9 2.211(7)
Ru1 C1 2.220(7)
Ru1 C4 2.272(7)
Ru1 C8 2.285(7)
Ru1 C7 2.279(7)
Ru1 C2 2.296(6)
Ru1 P1 2.3431(15)
Ru1 Cl1 2.4196(15)
Ru1 Cl2 2.4230(16)
P1 C15 1.802(7)
P1 C11 1.805(7)
P1 Cl3 2.037(2)
O1 C14 1.367(8)
O1 C11 1.373(9)
O2 C18 1.349(9)
O2 C15 1.356(8)
C7 C8 1.392(10)
C7 C6 1.507(11)
C7 H7 0.9800
C15 C16 1.335(10)
C4 C2 1.394(11)
C4 C5 1.531(11)
C4 H4 0.9800
C2 C1 1.410(10)
C2 C3 1.496(10)
C11 C12 1.348(10)
C1 H1A 0.9700
C1 H1B 0.9700
C8 C9 1.424(11)
C8 C10 1.493(12)
C9 H9B 0.9700
C9 H9A 0.9700
C16 C17 1.425(11)
C16 H16 0.9300
C14 C13 1.322(13)
C14 H14 0.9300
C3 H3A 0.9600
C3 H3B 0.9600
C3 H3C 0.9600
C13 C12 1.423(12)
C13 H13 0.9300
C17 C18 1.323(12)
C17 H17 0.9300
C5 C6 1.485(13)
C5 H5B 0.9700
C5 H5A 0.9700
C10 H10C 0.9600
C10 H10A 0.9600
C10 H10B 0.9600
C6 H6A 0.9700
C6 H6B 0.9700
C18 H18 0.9300
C12 H12 0.9300

loop_
_geom_torsion_atom_site_label_1
_geom_torsion_atom_site_label_2
_geom_torsion_atom_site_label_3
_geom_torsion_atom_site_label_4
_geom_torsion
C18 O2 C15 C16 0.9(9)
C18 O2 C15 P1 -179.7(5)
C11 P1 C15 C16 26.1(8)
Cl3 P1 C15 C16 125.8(8)
Ru1 P1 C15 C16 -107.4(7)
C11 P1 C15 O2 -153.1(6)
Cl3 P1 C15 O2 -53.5(6)
Ru1 P1 C15 O2 73.4(6)
C5 C4 C2 C1 167.6(7)
Ru1 C4 C2 C1 54.1(5)
C5 C4 C2 C3 -7.9(12)
Ru1 C4 C2 C3 -121.3(7)
C5 C4 C2 Ru1 113.4(8)
C14 O1 C11 C12 0.8(8)
C14 O1 C11 P1 176.9(5)
C15 P1 C11 C12 91.3(8)
Cl3 P1 C11 C12 -9.3(8)
Ru1 P1 C11 C12 -135.9(7)
C15 P1 C11 O1 -83.6(5)
Cl3 P1 C11 O1 175.8(5)
Ru1 P1 C11 O1 49.2(6)
C4 C2 C1 Ru1 -55.4(6)
C3 C2 C1 Ru1 120.1(7)
C6 C7 C8 C9 164.9(7)
Ru1 C7 C8 C9 53.8(5)
C6 C7 C8 C10 -8.7(11)
Ru1 C7 C8 C10 -119.8(7)
C6 C7 C8 Ru1 111.1(7)
C7 C8 C9 Ru1 -55.5(6)
C10 C8 C9 Ru1 118.3(6)
O2 C15 C16 C17 -1.1(9)
P1 C15 C16 C17 179.6(6)
C11 O1 C14 C13 -0.6(9)
O1 C14 C13 C12 0.1(10)
C15 C16 C17 C18 1.0(9)
C2 C4 C5 C6 -126.6(8)
Ru1 C4 C5 C6 -37.4(9)
C4 C5 C6 C7 47.7(9)
C8 C7 C6 C5 -129.3(8)
Ru1 C7 C6 C5 -42.3(8)
C16 C17 C18 O2 -0.4(10)
C15 O2 C18 C17 -0.3(10)
O1 C11 C12 C13 -0.8(8)
P1 C11 C12 C13 -176.0(6)
C14 C13 C12 C11 0.4(9)
